data_4301148
loop_
_publ_author_name
'Zhenqiang Wang'
'Kristine K. Tanabe'
'Seth M. Cohen'

_publ_contact_author_email scohen@ucsd.edu
_publ_contact_author_fax '(858) 822-5598'
_publ_contact_author_name 'Seth M. Cohen'
_publ_contact_author_phone '(858) 822-5596'
_publ_section_title
;
Accessing Postsynthetic Modification in a Series of Metal-Organic
Frameworks and the Influence of Framework Topology on Reactivity
;
_journal_name_full 'Inorganic Chemistry'
_journal_page_first 296
_journal_page_last 306
_journal_paper_doi 10.1021/ic801837t
_journal_volume 48
_journal_year 2009
_chemical_formula_moiety 'C44 H25 N O13 Zn4'
_chemical_formula_sum 'C44 H25 N O13 Zn4'
_chemical_formula_weight 1037.13
_chemical_name_common UMCM-3
_chemical_name_systematic
; 
 ? 
;
_space_group_IT_number 176
_symmetry_cell_setting hexagonal
_symmetry_space_group_name_Hall '-P 6c'
_symmetry_space_group_name_H-M 'P 63/m'
_atom_sites_solution_hydrogens none
_atom_sites_solution_primary direct
_atom_sites_solution_secondary difmap
_audit_creation_method SHELXL-97
_cell_angle_alpha 90.00
_cell_angle_beta 90.00
_cell_angle_gamma 120.00
_cell_formula_units_Z 6
_cell_length_a 41.2555(8)
_cell_length_b 41.2555(8)
_cell_length_c 17.5091(9)
_cell_measurement_reflns_used 11743
_cell_measurement_temperature 200(2)
_cell_measurement_theta_max 35.41
_cell_measurement_theta_min 3.27
_cell_volume 25808.2(15)
_computing_cell_refinement SAINT
_computing_data_collection 'Apex2 v.1.0-2.1 (Bruker, 2006)'
_computing_data_reduction 'sAINT v7.34A (Bruker, 2007)'
_computing_molecular_graphics 'SHELXTL 5.1 (Sheldrick, 1994)'
_computing_publication_material SHELXL97
_computing_structure_refinement 'SHELXL-97 (Sheldrick, 1997)'
_computing_structure_solution 'SHELXS-97 (Sheldrick, 1990)'
_diffrn_ambient_temperature 200(2)
_diffrn_measured_fraction_theta_full 0.963
_diffrn_measured_fraction_theta_max 0.980
_diffrn_measurement_device_type 'Bruker Kappa APEX II'
_diffrn_measurement_method \w\f
_diffrn_radiation_monochromator graphite
_diffrn_radiation_source 'fine-focus sealed tube'
_diffrn_radiation_type CuK\a
_diffrn_radiation_wavelength 1.54178
_diffrn_reflns_av_R_equivalents 0.0660
_diffrn_reflns_av_sigmaI/netI 0.0609
_diffrn_reflns_limit_h_max 30
_diffrn_reflns_limit_h_min -29
_diffrn_reflns_limit_k_max 30
_diffrn_reflns_limit_k_min -26
_diffrn_reflns_limit_l_max 7
_diffrn_reflns_limit_l_min -13
_diffrn_reflns_number 11730
_diffrn_reflns_theta_full 25.00
_diffrn_reflns_theta_max 35.41
_diffrn_reflns_theta_min 3.27
_exptl_absorpt_coefficient_mu 0.773
_exptl_absorpt_correction_T_max 0.8995
_exptl_absorpt_correction_T_min 0.7577
_exptl_absorpt_correction_type multi-scan
_exptl_absorpt_process_details 'SADABS 2.10 (Sheldrick, 2004)'
_exptl_crystal_colour beige
_exptl_crystal_density_diffrn 0.400
_exptl_crystal_density_method 'not measured'
_exptl_crystal_description needle
_exptl_crystal_F_000 3120
_exptl_crystal_size_max 0.38
_exptl_crystal_size_mid 0.15
_exptl_crystal_size_min 0.14
_platon_squeeze_details
;
;
_refine_diff_density_max 0.574
_refine_diff_density_min -0.798
_refine_diff_density_rms 0.051
_refine_ls_extinction_method none
_refine_ls_goodness_of_fit_ref 0.995
_refine_ls_hydrogen_treatment none
_refine_ls_matrix_type full
_refine_ls_number_parameters 217
_refine_ls_number_reflns 3967
_refine_ls_number_restraints 0
_refine_ls_restrained_S_all 0.995
_refine_ls_R_factor_all 0.0677
_refine_ls_R_factor_gt 0.0584
_refine_ls_shift/su_max 0.001
_refine_ls_shift/su_mean 0.000
_refine_ls_structure_factor_coef Fsqd
_refine_ls_weighting_details 'calc w=1/[\s^2^(Fo^2^)+(0.1154P)^2^] where P=(Fo^2^+2Fc^2^)/3'
_refine_ls_weighting_scheme calc
_refine_ls_wR_factor_gt 0.1587
_refine_ls_wR_factor_ref 0.1648
_reflns_number_gt 3048
_reflns_number_total 3967
_reflns_threshold_expression >2\s(I)
_cod_data_source_file ic801837t_si_001_2.cif
_cod_data_source_block kkt18squeeze
_cod_depositor_comments
;
The following automatic conversions were performed:
'_symmetry_cell_setting' value 'Hexagonal' changed to 'hexagonal'
according to '/home/saulius/struct/CIF-dictionaries/cif_core.dic'
dictionary named 'cif_core.dic' version 2.4.1 from 2010-06-29.

Automatic conversion script
Id: cif_fix_enum 1527 2010-12-29 10:47:43Z saulius 
;
_cod_database_code 4301148

loop_
_symmetry_equiv_pos_as_xyz
'x, y, z'
'-y, x-y, z'
'-x+y, -x, z'
'-x, -y, z+1/2'
'y, -x+y, z+1/2'
'x-y, x, z+1/2'
'-x, -y, -z'
'y, -x+y, -z'
'x-y, x, -z'
'x, y, -z-1/2'
'-y, x-y, -z-1/2'
'-x+y, -x, -z-1/2'

loop_
_atom_site_label
_atom_site_type_symbol
_atom_site_fract_x
_atom_site_fract_y
_atom_site_fract_z
_atom_site_U_iso_or_equiv
_atom_site_adp_type
_atom_site_occupancy
_atom_site_symmetry_multiplicity
_atom_site_calc_flag
_atom_site_refinement_flags
_atom_site_disorder_assembly
_atom_site_disorder_group
Zn1 Zn 0.62793(3) 0.02872(2) 0.33988(5) 0.0362(6) Uani 1 1 d . . .
Zn2 Zn 0.67976(3) 0.10428(3) 0.2500 0.0370(6) Uani 1 2 d S . .
Zn3 Zn 0.59168(4) 0.06893(3) 0.2500 0.0402(6) Uani 1 2 d S . .
O1 O 0.63191(15) 0.05780(14) 0.2500 0.032(2) Uani 1 2 d S . .
O2 O 0.70706(13) 0.11021(14) 0.3435(3) 0.0610(18) Uani 1 1 d . . .
O3 O 0.55965(13) 0.04740(15) 0.3382(3) 0.0678(19) Uani 1 1 d . . .
O4 O 0.67067(15) 0.05679(15) 0.4055(3) 0.0614(17) Uani 1 1 d . . .
O5 O 0.58403(15) 0.01715(14) 0.3993(3) 0.0682(18) Uani 1 1 d . . .
O6 O 0.6714(2) 0.14692(18) 0.2500 0.087(3) Uani 1 2 d S . .
O7 O 0.6103(2) 0.1224(2) 0.2500 0.078(3) Uani 1 2 d S . .
O8 O 0.62720(16) -0.01659(17) 0.3139(3) 0.066(2) Uani 1 1 d . . .
C1 C 0.6976(3) 0.0898(3) 0.3984(6) 0.050(3) Uiso 1 1 d . . .
C2 C 0.7195(2) 0.1047(2) 0.4736(5) 0.061(3) Uiso 1 1 d . . .
C3 C 0.7146(2) 0.0807(3) 0.5338(6) 0.084(3) Uiso 1 1 d . . .
C4 C 0.7331(3) 0.0970(3) 0.6047(5) 0.100(4) Uani 1 1 d . . .
C5 C 0.7585(3) 0.1353(3) 0.6071(7) 0.084(3) Uiso 1 1 d . . .
C6 C 0.7658(3) 0.1596(3) 0.5450(6) 0.120(4) Uani 1 1 d . . .
C7 C 0.7474(3) 0.1440(3) 0.4743(6) 0.087(3) Uiso 1 1 d . . .
C8 C 0.7800(3) 0.1529(3) 0.6794(6) 0.101(4) Uiso 1 1 d . . .
C9 C 0.7602(4) 0.1352(3) 0.7500 0.090(4) Uiso 1 2 d S . .
C10 C 0.8148(2) 0.1857(2) 0.6766(5) 0.091(4) Uani 1 1 d . . .
C11 C 0.8299(5) 0.2005(4) 0.7500 0.090(5) Uiso 1 2 d S . .
C12 C 0.8683(4) 0.2366(4) 0.7500 0.117(6) Uani 1 2 d S . .
C13 C 0.8850(5) 0.2533(5) 0.6836(10) 0.061(5) Uiso 0.50 1 d P . .
C14 C 0.5607(3) 0.0277(3) 0.3885(6) 0.053(3) Uiso 1 1 d . . .
C15 C 0.5281(3) 0.0134(2) 0.4481(5) 0.070(3) Uiso 1 1 d . . .
C16 C 0.5014(3) 0.0238(3) 0.4357(6) 0.107(4) Uani 1 1 d . . .
C17 C 0.5289(3) -0.0093(3) 0.5061(6) 0.094(3) Uiso 1 1 d . . .
C18 C 0.6439(5) 0.1490(4) 0.2500 0.054(4) Uiso 1 2 d S . .
C19 C 0.6298(3) -0.0658(4) 0.2500 0.077(4) Uiso 1 2 d S . .
C20 C 0.6280(3) -0.0296(4) 0.2500 0.063(5) Uani 1 2 d S . .
C21 C 0.6464(4) 0.1861(4) 0.2500 0.074(4) Uiso 1 2 d S . .
C22 C 0.6186(4) 0.1929(4) 0.2751(10) 0.082(6) Uiso 0.50 1 d P . 1
C23 C 0.6225(4) 0.2284(5) 0.2778(10) 0.086(7) Uiso 0.50 1 d P . 1
C24 C 0.6566(4) 0.2582(4) 0.2500 0.092(5) Uiso 1 2 d S . 1
C25 C 0.6848(5) 0.2536(5) 0.2204(11) 0.118(8) Uiso 0.50 1 d P . 1
C26 C 0.6807(5) 0.2155(5) 0.2216(11) 0.114(8) Uiso 0.50 1 d P . .
C27 C 0.6618(5) 0.2978(4) 0.2500 0.095(5) Uiso 1 2 d S . .
C28 C 0.6989(4) 0.3286(4) 0.2500 0.084(4) Uiso 1 2 d S . .
C29 C 0.9199(4) 0.2879(4) 0.6840(10) 0.055(5) Uiso 0.50 1 d P . .

loop_
_atom_site_aniso_label
_atom_site_aniso_U_11
_atom_site_aniso_U_22
_atom_site_aniso_U_33
_atom_site_aniso_U_23
_atom_site_aniso_U_13
_atom_site_aniso_U_12
Zn1 0.0418(9) 0.0328(9) 0.0270(8) -0.0025(6) 0.0012(6) 0.0133(6)
Zn2 0.0343(11) 0.0335(11) 0.0367(13) 0.000 0.000 0.0121(9)
Zn3 0.0335(11) 0.0361(12) 0.0454(13) 0.000 0.000 0.0132(9)
O1 0.037(5) 0.014(4) 0.047(5) 0.000 0.000 0.014(4)
O2 0.051(4) 0.062(4) 0.030(4) 0.019(4) -0.002(3) -0.001(3)
O3 0.059(4) 0.077(4) 0.075(5) 0.021(4) 0.024(4) 0.040(4)
O4 0.065(4) 0.053(4) 0.042(4) 0.011(3) -0.003(3) 0.012(4)
O5 0.068(4) 0.087(4) 0.053(4) 0.022(3) 0.021(3) 0.041(4)
O6 0.037(6) 0.041(6) 0.186(10) 0.000 0.000 0.023(5)
O7 0.058(6) 0.048(6) 0.133(9) 0.000 0.000 0.030(5)
O8 0.133(6) 0.045(4) 0.027(6) 0.001(4) 0.009(4) 0.050(4)
C4 0.117(8) 0.070(8) 0.037(7) -0.008(6) -0.011(6) -0.010(7)
C6 0.088(8) 0.120(9) 0.063(8) 0.008(8) -0.028(7) -0.014(7)
C10 0.051(7) 0.084(8) 0.041(8) -0.016(6) -0.012(5) -0.039(6)
C12 0.088(12) 0.105(13) 0.057(12) 0.000 0.000 -0.028(11)
C16 0.068(7) 0.164(10) 0.104(9) 0.004(7) 0.024(7) 0.069(7)
C20 0.077(10) 0.052(14) 0.066(18) 0.000 0.000 0.037(9)

loop_
_atom_type_symbol
_atom_type_description
_atom_type_scat_dispersion_real
_atom_type_scat_dispersion_imag
_atom_type_scat_source
C C 0.0181 0.0091 'International Tables Vol C Tables 4.2.6.8 and 6.1.1.4'
H H 0.0000 0.0000 'International Tables Vol C Tables 4.2.6.8 and 6.1.1.4'
N N 0.0311 0.0180 'International Tables Vol C Tables 4.2.6.8 and 6.1.1.4'
O O 0.0492 0.0322 'International Tables Vol C Tables 4.2.6.8 and 6.1.1.4'
Zn Zn -1.5491 0.6778 'International Tables Vol C Tables 4.2.6.8 and 6.1.1.4'

loop_
_geom_angle_atom_site_label_1
_geom_angle_atom_site_label_2
_geom_angle_atom_site_label_3
_geom_angle
_geom_angle_site_symmetry_1
_geom_angle_site_symmetry_3
_geom_angle_publ_flag
O8 Zn1 O5 109.4(2) . . ?
O8 Zn1 O4 107.0(2) . . ?
O5 Zn1 O4 106.8(2) . . ?
O8 Zn1 O1 111.6(2) . . ?
O5 Zn1 O1 111.7(2) . . ?
O4 Zn1 O1 110.1(2) . . ?
O8 Zn1 Zn1 76.21(16) . 10_556 ?
O5 Zn1 Zn1 122.63(16) . 10_556 ?
O4 Zn1 Zn1 126.53(15) . 10_556 ?
O1 Zn1 Zn1 35.60(13) . 10_556 ?
O8 Zn1 Zn3 128.06(17) . . ?
O5 Zn1 Zn3 76.48(17) . . ?
O4 Zn1 Zn3 120.84(15) . . ?
O1 Zn1 Zn3 35.29(15) . . ?
Zn1 Zn1 Zn3 60.07(2) 10_556 . ?
O2 Zn2 O2 115.8(3) . 10_556 ?
O2 Zn2 O1 111.40(17) . . ?
O2 Zn2 O1 111.40(17) 10_556 . ?
O2 Zn2 O6 103.87(19) . . ?
O2 Zn2 O6 103.87(19) 10_556 . ?
O1 Zn2 O6 109.8(3) . . ?
O1 Zn3 O3 111.20(19) . . ?
O1 Zn3 O3 111.20(19) . 10_556 ?
O3 Zn3 O3 105.9(3) . 10_556 ?
O1 Zn3 O7 111.8(3) . . ?
O3 Zn3 O7 108.2(2) . . ?
O3 Zn3 O7 108.2(2) 10_556 . ?
O1 Zn3 Zn1 35.39(8) . . ?
O3 Zn3 Zn1 75.82(17) . . ?
O3 Zn3 Zn1 123.46(17) 10_556 . ?
O7 Zn3 Zn1 125.17(19) . . ?
O1 Zn3 Zn1 35.39(8) . 10_556 ?
O3 Zn3 Zn1 123.46(17) . 10_556 ?
O3 Zn3 Zn1 75.82(17) 10_556 10_556 ?
O7 Zn3 Zn1 125.17(19) . 10_556 ?
Zn1 Zn3 Zn1 59.87(4) . 10_556 ?
Zn3 O1 Zn1 109.33(18) . . ?
Zn3 O1 Zn1 109.33(18) . 10_556 ?
Zn1 O1 Zn1 108.8(3) . 10_556 ?
Zn3 O1 Zn2 109.6(3) . . ?
Zn1 O1 Zn2 109.91(18) . . ?
Zn1 O1 Zn2 109.91(18) 10_556 . ?
C1 O2 Zn2 128.4(6) . . ?
C14 O3 Zn3 129.9(7) . . ?
C1 O4 Zn1 129.4(6) . . ?
C14 O5 Zn1 128.4(6) . . ?
C18 O6 Zn2 132.3(10) . . ?
C18 O7 Zn3 128.7(9) . . ?
C20 O8 Zn1 130.2(9) . . ?
O2 C1 O4 129.5(10) . . ?
O2 C1 C2 118.8(10) . . ?
O4 C1 C2 111.7(10) . . ?
C3 C2 C7 122.9(9) . . ?
C3 C2 C1 121.1(9) . . ?
C7 C2 C1 115.8(9) . . ?
C2 C3 C4 117.9(8) . . ?
C5 C4 C3 118.6(9) . . ?
C4 C5 C6 123.9(10) . . ?
C4 C5 C8 119.9(11) . . ?
C6 C5 C8 116.2(10) . . ?
C5 C6 C7 118.4(9) . . ?
C6 C7 C2 117.3(9) . . ?
C10 C8 C9 124.0(11) . . ?
C10 C8 C5 120.7(10) . . ?
C9 C8 C5 115.0(10) . . ?
C8 C9 C8 115.8(13) . 10_557 ?
C8 C10 C11 113.6(11) . . ?
C10 C11 C10 128.8(14) . 10_557 ?
C10 C11 C12 115.6(7) . . ?
C10 C11 C12 115.6(7) 10_557 . ?
C13 C12 C13 118.7(18) . 10_557 ?
C13 C12 C11 120.6(9) . . ?
C13 C12 C11 120.6(9) 10_557 . ?
C12 C13 C29 120.3(16) . . ?
O3 C14 O5 129.3(10) . . ?
O3 C14 C15 115.1(10) . . ?
O5 C14 C15 115.6(10) . . ?
C16 C15 C17 127.7(10) . . ?
C16 C15 C14 116.5(10) . . ?
C17 C15 C14 115.9(11) . . ?
C15 C16 C17 114.0(9) . 7_656 ?
C15 C17 C16 118.3(9) . 7_656 ?
O6 C18 O7 127.9(15) . . ?
O6 C18 C21 120.1(15) . . ?
O7 C18 C21 112.1(14) . . ?
C29 C19 C29 122(2) 9_546 6_544 ?
C29 C19 C20 118.8(10) 9_546 . ?
C29 C19 C20 118.8(10) 6_544 . ?
O8 C20 O8 127.1(15) . 10_556 ?
O8 C20 C19 116.5(8) . . ?
O8 C20 C19 116.5(8) 10_556 . ?
C22 C21 C26 106.8(12) 10_556 . ?
C22 C21 C26 120.8(15) . . ?
C22 C21 C26 120.8(15) 10_556 10_556 ?
C22 C21 C26 106.8(12) . 10_556 ?
C22 C21 C18 125.0(14) 10_556 . ?
C22 C21 C18 125.0(14) . . ?
C26 C21 C18 114.1(14) . . ?
C26 C21 C18 114.1(14) 10_556 . ?
C22 C22 C21 71.5(7) 10_556 . ?
C22 C22 C23 92.0(11) 10_556 . ?
C21 C22 C23 123.6(15) . . ?
C22 C22 C23 56.3(8) 10_556 10_556 ?
C21 C22 C23 106.0(13) . 10_556 ?
C23 C23 C22 88.0(11) 10_556 . ?
C23 C23 C24 69.8(7) 10_556 . ?
C22 C23 C24 116.3(15) . . ?
C23 C23 C22 56.3(8) 10_556 10_556 ?
C24 C23 C22 100.9(12) . 10_556 ?
C25 C24 C23 123.8(16) . . ?
C25 C24 C23 107.1(13) 10_556 . ?
C25 C24 C23 107.1(13) . 10_556 ?
C25 C24 C23 123.8(16) 10_556 10_556 ?
C25 C24 C27 118.1(15) . . ?
C25 C24 C27 118.1(15) 10_556 . ?
C23 C24 C27 118.1(14) . . ?
C23 C24 C27 118.1(14) 10_556 . ?
C25 C25 C24 67.8(8) 10_556 . ?
C25 C25 C26 89.2(11) 10_556 . ?
C24 C25 C26 118.9(17) . . ?
C25 C25 C26 55.8(8) 10_556 10_556 ?
C24 C25 C26 101.1(14) . 10_556 ?
C26 C26 C21 69.4(8) 10_556 . ?
C26 C26 C25 90.8(11) 10_556 . ?
C21 C26 C25 116.3(16) . . ?
C26 C26 C25 55.8(8) 10_556 10_556 ?
C21 C26 C25 99.6(14) . 10_556 ?
C28 C27 C28 124.2(15) 3_665 . ?
C28 C27 C24 118.0(16) 3_665 . ?
C28 C27 C24 117.8(15) . . ?
C27 C28 C27 115.8(15) 2_655 . ?
C19 C29 C13 118.9(17) 8_666 . ?

loop_
_geom_bond_atom_site_label_1
_geom_bond_atom_site_label_2
_geom_bond_distance
_geom_bond_site_symmetry_2
_geom_bond_publ_flag
Zn1 O8 1.909(7) . ?
Zn1 O5 1.930(5) . ?
Zn1 O4 1.931(5) . ?
Zn1 O1 1.935(3) . ?
Zn1 Zn1 3.1473(19) 10_556 ?
Zn1 Zn3 3.1535(15) . ?
Zn2 O2 1.932(5) 10_556 ?
Zn2 O2 1.932(5) . ?
Zn2 O1 1.946(5) . ?
Zn2 O6 1.954(7) . ?
Zn3 O1 1.930(6) . ?
Zn3 O3 1.936(6) . ?
Zn3 O3 1.936(6) 10_556 ?
Zn3 O7 1.938(7) . ?
Zn3 Zn1 3.1534(15) 10_556 ?
O1 Zn1 1.935(3) 10_556 ?
O2 C1 1.206(9) . ?
O3 C14 1.213(9) . ?
O4 C1 1.262(9) . ?
O5 C14 1.254(9) . ?
O6 C18 1.181(13) . ?
O7 C18 1.267(13) . ?
O8 C20 1.250(7) . ?
C1 C2 1.541(10) . ?
C2 C3 1.391(10) . ?
C2 C7 1.445(10) . ?
C3 C4 1.437(11) . ?
C4 C5 1.391(10) . ?
C5 C6 1.404(11) . ?
C5 C8 1.508(12) . ?
C6 C7 1.426(11) . ?
C8 C10 1.399(11) . ?
C8 C9 1.459(11) . ?
C9 C8 1.459(11) 10_557 ?
C10 C11 1.424(9) . ?
C11 C10 1.424(9) 10_557 ?
C11 C12 1.538(17) . ?
C12 C13 1.352(17) 10_557 ?
C12 C13 1.352(17) . ?
C13 C29 1.434(18) . ?
C14 C15 1.565(11) . ?
C15 C16 1.386(10) . ?
C15 C17 1.393(10) . ?
C16 C17 1.486(11) 7_656 ?
C17 C16 1.486(11) 7_656 ?
C18 C21 1.481(14) . ?
C19 C29 1.320(15) 9_546 ?
C19 C29 1.320(15) 6_544 ?
C19 C20 1.532(18) . ?
C20 O8 1.250(7) 10_556 ?
C21 C22 1.384(14) . ?
C21 C22 1.384(14) 10_556 ?
C21 C26 1.416(16) 10_556 ?
C21 C26 1.416(16) . ?
C22 C22 0.88(4) 10_556 ?
C22 C23 1.392(17) . ?
C22 C23 1.672(17) 10_556 ?
C23 C23 0.98(3) 10_556 ?
C23 C24 1.413(15) . ?
C23 C22 1.672(17) 10_556 ?
C24 C25 1.368(17) . ?
C24 C25 1.368(17) 10_556 ?
C24 C23 1.413(15) 10_556 ?
C24 C27 1.539(15) . ?
C25 C25 1.04(4) 10_556 ?
C25 C26 1.496(19) . ?
C25 C26 1.81(2) 10_556 ?
C26 C26 1.00(4) 10_556 ?
C26 C25 1.81(2) 10_556 ?
C27 C28 1.397(13) 3_665 ?
C27 C28 1.418(13) . ?
C28 C27 1.397(13) 2_655 ?
C29 C19 1.320(15) 8_666 ?

loop_
_geom_torsion_atom_site_label_1
_geom_torsion_atom_site_label_2
_geom_torsion_atom_site_label_3
_geom_torsion_atom_site_label_4
_geom_torsion
_geom_torsion_site_symmetry_1
_geom_torsion_site_symmetry_2
_geom_torsion_site_symmetry_3
_geom_torsion_site_symmetry_4
_geom_torsion_publ_flag
O8 Zn1 Zn3 O1 -72.7(3) . . . . ?
O5 Zn1 Zn3 O1 -177.0(3) . . . . ?
O4 Zn1 Zn3 O1 81.3(3) . . . . ?
Zn1 Zn1 Zn3 O1 -35.8(2) 10_556 . . . ?
O8 Zn1 Zn3 O3 106.7(3) . . . . ?
O5 Zn1 Zn3 O3 2.4(2) . . . . ?
O4 Zn1 Zn3 O3 -99.3(2) . . . . ?
O1 Zn1 Zn3 O3 179.4(3) . . . . ?
Zn1 Zn1 Zn3 O3 143.53(16) 10_556 . . . ?
O8 Zn1 Zn3 O3 6.8(3) . . . 10_556 ?
O5 Zn1 Zn3 O3 -97.4(3) . . . 10_556 ?
O4 Zn1 Zn3 O3 160.8(3) . . . 10_556 ?
O1 Zn1 Zn3 O3 79.5(3) . . . 10_556 ?
Zn1 Zn1 Zn3 O3 43.7(2) 10_556 . . 10_556 ?
O8 Zn1 Zn3 O7 -150.8(3) . . . . ?
O5 Zn1 Zn3 O7 104.9(2) . . . . ?
O4 Zn1 Zn3 O7 3.2(2) . . . . ?
O1 Zn1 Zn3 O7 -78.1(3) . . . . ?
Zn1 Zn1 Zn3 O7 -113.94(18) 10_556 . . . ?
O8 Zn1 Zn3 Zn1 -36.9(2) . . . 10_556 ?
O5 Zn1 Zn3 Zn1 -141.11(15) . . . 10_556 ?
O4 Zn1 Zn3 Zn1 117.14(17) . . . 10_556 ?
O1 Zn1 Zn3 Zn1 35.8(2) . . . 10_556 ?
O3 Zn3 O1 Zn1 118.4(2) . . . 10_556 ?
O3 Zn3 O1 Zn1 0.7(3) 10_556 . . 10_556 ?
O7 Zn3 O1 Zn1 -120.49(19) . . . 10_556 ?
Zn1 Zn3 O1 Zn1 119.0(4) . . . 10_556 ?
O3 Zn3 O1 Zn1 -0.7(3) . . . . ?
O3 Zn3 O1 Zn1 -118.4(2) 10_556 . . . ?
O7 Zn3 O1 Zn1 120.49(19) . . . . ?
Zn1 Zn3 O1 Zn1 -119.0(4) 10_556 . . . ?
O3 Zn3 O1 Zn2 -121.14(17) . . . . ?
O3 Zn3 O1 Zn2 121.14(17) 10_556 . . . ?
O7 Zn3 O1 Zn2 0.0 . . . . ?
Zn1 Zn3 O1 Zn2 120.49(19) 10_556 . . . ?
Zn1 Zn3 O1 Zn2 -120.49(19) . . . . ?
O8 Zn1 O1 Zn3 126.1(2) . . . . ?
O5 Zn1 O1 Zn3 3.2(3) . . . . ?
O4 Zn1 O1 Zn3 -115.4(2) . . . . ?
Zn1 Zn1 O1 Zn3 119.3(4) 10_556 . . . ?
O8 Zn1 O1 Zn1 6.7(3) . . . 10_556 ?
O5 Zn1 O1 Zn1 -116.1(3) . . . 10_556 ?
O4 Zn1 O1 Zn1 125.3(2) . . . 10_556 ?
Zn3 Zn1 O1 Zn1 -119.3(4) . . . 10_556 ?
O8 Zn1 O1 Zn2 -113.7(3) . . . . ?
O5 Zn1 O1 Zn2 123.5(2) . . . . ?
O4 Zn1 O1 Zn2 4.9(3) . . . . ?
Zn1 Zn1 O1 Zn2 -120.4(4) 10_556 . . . ?
Zn3 Zn1 O1 Zn2 120.3(3) . . . . ?
O2 Zn2 O1 Zn3 -114.50(18) 10_556 . . . ?
O2 Zn2 O1 Zn3 114.50(18) . . . . ?
O6 Zn2 O1 Zn3 0.0 . . . . ?
O2 Zn2 O1 Zn1 5.6(3) 10_556 . . 10_556 ?
O2 Zn2 O1 Zn1 -125.4(2) . . . 10_556 ?
O6 Zn2 O1 Zn1 120.1(2) . . . 10_556 ?
O2 Zn2 O1 Zn1 125.4(2) 10_556 . . . ?
O2 Zn2 O1 Zn1 -5.6(3) . . . . ?
O6 Zn2 O1 Zn1 -120.1(2) . . . . ?
O2 Zn2 O2 C1 -130.6(6) 10_556 . . . ?
O1 Zn2 O2 C1 -1.9(8) . . . . ?
O6 Zn2 O2 C1 116.2(7) . . . . ?
O1 Zn3 O3 C14 -3.5(8) . . . . ?
O3 Zn3 O3 C14 117.4(7) 10_556 . . . ?
O7 Zn3 O3 C14 -126.7(7) . . . . ?
Zn1 Zn3 O3 C14 34.2(8) 10_556 . . . ?
Zn1 Zn3 O3 C14 -3.8(7) . . . . ?
O8 Zn1 O4 C1 125.0(7) . . . . ?
O5 Zn1 O4 C1 -117.9(7) . . . . ?
O1 Zn1 O4 C1 3.6(7) . . . . ?
Zn1 Zn1 O4 C1 39.9(7) 10_556 . . . ?
Zn3 Zn1 O4 C1 -33.8(7) . . . . ?
O8 Zn1 O5 C14 -128.3(7) . . . . ?
O4 Zn1 O5 C14 116.3(7) . . . . ?
O1 Zn1 O5 C14 -4.2(7) . . . . ?
Zn1 Zn1 O5 C14 -42.5(7) 10_556 . . . ?
Zn3 Zn1 O5 C14 -2.3(6) . . . . ?
O2 Zn2 O6 C18 119.23(17) 10_556 . . . ?
O2 Zn2 O6 C18 -119.23(17) . . . . ?
O1 Zn2 O6 C18 0.0 . . . . ?
O1 Zn3 O7 C18 0.0 . . . . ?
O3 Zn3 O7 C18 122.84(19) . . . . ?
O3 Zn3 O7 C18 -122.85(19) 10_556 . . . ?
Zn1 Zn3 O7 C18 -37.63(11) 10_556 . . . ?
Zn1 Zn3 O7 C18 37.62(11) . . . . ?
O5 Zn1 O8 C20 122.4(10) . . . . ?
O4 Zn1 O8 C20 -122.2(10) . . . . ?
O1 Zn1 O8 C20 -1.8(10) . . . . ?
Zn1 Zn1 O8 C20 2.2(10) 10_556 . . . ?
Zn3 Zn1 O8 C20 34.6(11) . . . . ?
Zn2 O2 C1 O4 12.9(13) . . . . ?
Zn2 O2 C1 C2 -165.4(5) . . . . ?
Zn1 O4 C1 O2 -14.0(13) . . . . ?
Zn1 O4 C1 C2 164.3(4) . . . . ?
O2 C1 C2 C3 -167.5(8) . . . . ?
O4 C1 C2 C3 13.9(11) . . . . ?
O2 C1 C2 C7 7.2(11) . . . . ?
O4 C1 C2 C7 -171.4(7) . . . . ?
C7 C2 C3 C4 11.9(13) . . . . ?
C1 C2 C3 C4 -173.8(8) . . . . ?
C2 C3 C4 C5 -7.8(14) . . . . ?
C3 C4 C5 C6 3.4(16) . . . . ?
C3 C4 C5 C8 -176.6(9) . . . . ?
C4 C5 C6 C7 -2.6(16) . . . . ?
C8 C5 C6 C7 177.4(9) . . . . ?
C5 C6 C7 C2 6.0(14) . . . . ?
C3 C2 C7 C6 -11.0(13) . . . . ?
C1 C2 C7 C6 174.3(8) . . . . ?
C4 C5 C8 C10 153.8(10) . . . . ?
C6 C5 C8 C10 -26.2(14) . . . . ?
C4 C5 C8 C9 -31.7(14) . . . . ?
C6 C5 C8 C9 148.4(10) . . . . ?
C10 C8 C9 C8 -3.1(19) . . . 10_557 ?
C5 C8 C9 C8 -177.4(6) . . . 10_557 ?
C9 C8 C10 C11 0.6(16) . . . . ?
C5 C8 C10 C11 174.7(10) . . . . ?
C8 C10 C11 C10 2(2) . . . 10_557 ?
C8 C10 C11 C12 179.7(10) . . . . ?
C10 C11 C12 C13 -3(2) 10_557 . . 10_557 ?
C10 C11 C12 C13 179.1(14) . . . 10_557 ?
C10 C11 C12 C13 -179.1(14) 10_557 . . . ?
C10 C11 C12 C13 3(2) . . . . ?
C13 C12 C13 C29 1(3) 10_557 . . . ?
C11 C12 C13 C29 177.0(13) . . . . ?
Zn3 O3 C14 O5 3.9(14) . . . . ?
Zn3 O3 C14 C15 -176.1(4) . . . . ?
Zn1 O5 C14 O3 0.4(14) . . . . ?
Zn1 O5 C14 C15 -179.6(5) . . . . ?
O3 C14 C15 C16 1.9(12) . . . . ?
O5 C14 C15 C16 -178.1(8) . . . . ?
O3 C14 C15 C17 180.0(8) . . . . ?
O5 C14 C15 C17 0.0(11) . . . . ?
C17 C15 C16 C17 1.9(16) . . . 7_656 ?
C14 C15 C16 C17 179.7(7) . . . 7_656 ?
C16 C15 C17 C16 -2.0(17) . . . 7_656 ?
C14 C15 C17 C16 -179.8(7) . . . 7_656 ?
Zn2 O6 C18 O7 0.0 . . . . ?
Zn2 O6 C18 C21 180.0 . . . . ?
Zn3 O7 C18 O6 0.0 . . . . ?
Zn3 O7 C18 C21 180.0 . . . . ?
Zn1 O8 C20 O8 -5(2) . . . 10_556 ?
Zn1 O8 C20 C19 175.8(6) . . . . ?
C29 C19 C20 O8 177.8(13) 9_546 . . 10_556 ?
C29 C19 C20 O8 2.8(18) 6_544 . . 10_556 ?
C29 C19 C20 O8 -2.8(18) 9_546 . . . ?
C29 C19 C20 O8 -177.8(13) 6_544 . . . ?
O6 C18 C21 C22 -157.2(10) . . . . ?
O7 C18 C21 C22 22.8(10) . . . . ?
O6 C18 C21 C22 157.2(10) . . . 10_556 ?
O7 C18 C21 C22 -22.8(10) . . . 10_556 ?
O6 C18 C21 C26 -22.6(9) . . . 10_556 ?
O7 C18 C21 C26 157.4(9) . . . 10_556 ?
O6 C18 C21 C26 22.6(9) . . . . ?
O7 C18 C21 C26 -157.4(9) . . . . ?
C26 C21 C22 C22 119.2(11) 10_556 . . 10_556 ?
C26 C21 C22 C22 76.6(11) . . . 10_556 ?
C18 C21 C22 C22 -103.6(9) . . . 10_556 ?
C22 C21 C22 C23 -79.7(17) 10_556 . . . ?
C26 C21 C22 C23 39(2) 10_556 . . . ?
C26 C21 C22 C23 -3(2) . . . . ?
C18 C21 C22 C23 176.7(13) . . . . ?
C22 C21 C22 C23 -45.2(11) 10_556 . . 10_556 ?
C26 C21 C22 C23 74.0(13) 10_556 . . 10_556 ?
C26 C21 C22 C23 31.4(16) . . . 10_556 ?
C18 C21 C22 C23 -148.8(8) . . . 10_556 ?
C22 C22 C23 C23 -0.008(7) 10_556 . . 10_556 ?
C21 C22 C23 C23 69.0(15) . . . 10_556 ?
C22 C22 C23 C24 -66.3(12) 10_556 . . . ?
C21 C22 C23 C24 3(2) . . . . ?
C23 C22 C23 C24 -66.3(12) 10_556 . . . ?
C21 C22 C23 C22 69.0(15) . . . 10_556 ?
C23 C22 C23 C22 0.008(10) 10_556 . . 10_556 ?
C23 C23 C24 C25 -76.1(11) 10_556 . . . ?
C22 C23 C24 C25 1(2) . . . . ?
C22 C23 C24 C25 -28.4(16) 10_556 . . . ?
C23 C23 C24 C25 -122.3(12) 10_556 . . 10_556 ?
C22 C23 C24 C25 -45.3(19) . . . 10_556 ?
C22 C23 C24 C25 -74.6(14) 10_556 . . 10_556 ?
C22 C23 C24 C23 77.1(15) . . . 10_556 ?
C22 C23 C24 C23 47.8(10) 10_556 . . 10_556 ?
C23 C23 C24 C27 101.3(8) 10_556 . . . ?
C22 C23 C24 C27 178.4(12) . . . . ?
C22 C23 C24 C27 149.1(8) 10_556 . . . ?
C23 C24 C25 C25 -121.1(12) 10_556 . . 10_556 ?
C23 C24 C25 C25 -79.9(11) . . . 10_556 ?
C27 C24 C25 C25 102.6(9) . . . 10_556 ?
C25 C24 C25 C26 75.9(17) 10_556 . . . ?
C23 C24 C25 C26 -45(2) 10_556 . . . ?
C23 C24 C25 C26 -4(2) . . . . ?
C27 C24 C25 C26 178.6(13) . . . . ?
C25 C24 C25 C26 45.7(12) 10_556 . . 10_556 ?
C23 C24 C25 C26 -75.4(13) 10_556 . . 10_556 ?
C23 C24 C25 C26 -34.2(17) . . . 10_556 ?
C27 C24 C25 C26 148.3(9) . . . 10_556 ?
C22 C21 C26 C26 80.2(10) . . . 10_556 ?
C22 C21 C26 C26 117.9(11) 10_556 . . 10_556 ?
C18 C21 C26 C26 -99.7(8) . . . 10_556 ?
C22 C21 C26 C25 0(2) . . . . ?
C22 C21 C26 C25 37.6(19) 10_556 . . . ?
C26 C21 C26 C25 -80.2(16) 10_556 . . . ?
C18 C21 C26 C25 -179.9(13) . . . . ?
C22 C21 C26 C25 32.4(16) . . . 10_556 ?
C22 C21 C26 C25 70.1(13) 10_556 . . 10_556 ?
C26 C21 C26 C25 -47.8(11) 10_556 . . 10_556 ?
C18 C21 C26 C25 -147.5(9) . . . 10_556 ?
C25 C25 C26 C26 0.006(8) 10_556 . . 10_556 ?
C24 C25 C26 C26 -63.9(14) . . . 10_556 ?
C25 C25 C26 C21 67.3(13) 10_556 . . . ?
C24 C25 C26 C21 3(2) . . . . ?
C26 C25 C26 C21 67.3(13) 10_556 . . . ?
C24 C25 C26 C25 -63.9(14) . . . 10_556 ?
C26 C25 C26 C25 -0.006(10) 10_556 . . 10_556 ?
C25 C24 C27 C28 154.6(10) . . . 3_665 ?
C25 C24 C27 C28 -154.6(10) 10_556 . . 3_665 ?
C23 C24 C27 C28 23.0(9) 10_556 . . 3_665 ?
C23 C24 C27 C28 -23.0(9) . . . 3_665 ?
C25 C24 C27 C28 -25.4(10) . . . . ?
C25 C24 C27 C28 25.4(10) 10_556 . . . ?
C23 C24 C27 C28 -157.0(9) 10_556 . . . ?
C23 C24 C27 C28 157.0(9) . . . . ?
C28 C27 C28 C27 0.0 3_665 . . 2_655 ?
C24 C27 C28 C27 180.0 . . . 2_655 ?
C12 C13 C29 C19 -5(2) . . . 8_666 ?

loop_
_platon_squeeze_void_nr
_platon_squeeze_void_average_x
_platon_squeeze_void_average_y
_platon_squeeze_void_average_z
_platon_squeeze_void_volume
_platon_squeeze_void_count_electrons
_platon_squeeze_void_content
1 -0.006 -0.003 -0.007 21526 2481 ' '
